data_4113585
loop_
_publ_author_name
'Monica Soler'
'Wolfgang Wernsdorfer'
'Khalil A. Abboud'
'John C. Huffman'
'Ernest R. Davidson'
'David N. Hendrickson'
'George Christou'

_publ_section_title
;
 Single-Molecule Magnets: Two-Electron Reduced Version of a Mn12 Complex
 and Environmental Influences on the Magnetization Relaxation of
 (PPh4)2[Mn12O12(O2CCHCl2)16(H2O)4]
;
_journal_name_full 'Journal of the American Chemical Society'
_journal_page_first 3576
_journal_page_last 3588
_journal_paper_doi 10.1021/ja021066s
_journal_volume 125
_journal_year 2003
_chemical_formula_sum 'C84 H74 Cl40 Mn12 O49 P2'
_chemical_formula_weight 4006.79
_space_group_IT_number 2
_symmetry_cell_setting triclinic
_symmetry_space_group_name_Hall '-P 1'
_symmetry_space_group_name_H-M 'P -1'
_audit_creation_method 'minor manual editing of SDT2CIF v. 1.2 output'
_cell_angle_alpha 108.768(12)
_cell_angle_beta 93.808(11)
_cell_angle_gamma 97.151(12)
_cell_formula_units_Z 2
_cell_length_a 15.373(8)
_cell_length_b 22.127(11)
_cell_length_c 22.273(12)
_cell_measurement_reflns_used 1016
_cell_measurement_temperature 153(2)
_cell_measurement_theta_max 23.79
_cell_measurement_theta_min 2.22
_cell_volume 7072(6)
_computing_cell_refinement 'SAINT (Bruker, 1999)'
_computing_data_collection 'SMART (Bruker, 1999)'
_computing_data_reduction 'SAINT (Bruker, 1999), XTEL (local package)'
_computing_molecular_graphics 'XTEL, local package'
_computing_publication_material 'XTEL, local package'
_computing_structure_refinement 'XTEL, local package'
_computing_structure_solution 'SHELXS-97 (Sheldrick, 1997)'
_diffrn_ambient_temperature 153(2)
_diffrn_detector 'CCD area detector'
_diffrn_detector_area_resol_mean 44.52
_diffrn_detector_type 'Bruker SMART 6000'
_diffrn_measurement_details '   0.30 degree frames measured for  10.14 seconds each'
_diffrn_measurement_device 'three-circle goniometer with fixed chi'
_diffrn_measurement_device_type 'Bruker Platform goniometer'
_diffrn_measurement_method '\w scans'
_diffrn_radiation_type 'Mo K\a'
_diffrn_radiation_wavelength 0.71073
_diffrn_reflns_av_R_equivalents 5724
_diffrn_reflns_number 3
_diffrn_reflns_theta_max 27.5
_diffrn_reflns_theta_min 2.8
_diffrn_standards_decay_% 0.
_diffrn_standards_interval_time 614
_diffrn_standards_number 1017
_exptl_absorpt_coefficient_mu 1.8877
_exptl_absorpt_correction_T_max 1.000000
_exptl_absorpt_correction_T_min 0.718830
_exptl_absorpt_correction_type semi-empirical
_exptl_absorpt_process_details SADABS
_exptl_crystal_colour brown
_exptl_crystal_density_diffrn 1.882
_exptl_crystal_description plate
_exptl_crystal_F_000 3960
_exptl_crystal_size_max .45
_exptl_crystal_size_mid .45
_exptl_crystal_size_min .45
_refine_diff_density_max 1.93
_refine_diff_density_min -0.32
_refine_ls_abs_structure_details none
_refine_ls_extinction_method none
_refine_ls_goodness_of_fit_ref 1.3134
_refine_ls_matrix_type full
_refine_ls_number_parameters 1466
_refine_ls_number_reflns 5724
_refine_ls_R_factor_gt 0.0673
_refine_ls_shift/su_max 0.2504
_refine_ls_structure_factor_coef F
_refine_ls_weighting_details w^-1^=\s^2^(F)+(.07F)^2^
_refine_ls_weighting_scheme calc
_refine_ls_wR_factor_ref 0.0669
_reflns_number_gt 5724
_reflns_number_total 26153
_reflns_threshold_expression 'Fo^2^> 2.00\s(Fo^2^)'
_cod_data_source_file ja021066s_2.cif
_cod_data_source_block MSC00124
_cod_database_code 4113585

loop_
_symmetry_equiv_pos_as_xyz
x,y,z
-x,-y,-z

loop_
_atom_site_label
_atom_site_type_symbol
_atom_site_fract_x
_atom_site_fract_y
_atom_site_fract_z
_atom_site_U_iso_or_equiv
_atom_site_adp_type
_atom_site_occupancy
_atom_site_disorder_group
Mn1 MN 0.9445(2) 0.41607(13) 0.72289(15) 0.0272(13) Uani 1 0
Mn2 MN 0.8061(2) 0.34410(14) 0.75414(15) 0.0233(13) Uani 1 0
Mn3 MN 0.6703(2) 0.26783(15) 0.79651(16) 0.0278(14) Uani 1 0
Mn4 MN 0.5424(2) 0.20293(15) 0.84335(16) 0.0317(15) Uani 1 0
Mn5 MN 0.5204(2) 0.34841(15) 0.64454(15) 0.0312(14) Uani 1 0
Mn6 MN 0.6468(2) 0.28150(14) 0.67478(15) 0.0270(13) Uani 1 0
Mn7 MN 0.7815(2) 0.20840(14) 0.70527(15) 0.0261(13) Uani 1 0
Mn8 MN 0.9038(2) 0.13263(14) 0.72359(15) 0.0290(14) Uani 1 0
Mn9 MN 0.7391(2) 0.42510(16) 0.64877(18) 0.0403(16) Uani 1 0
Mn10 MN 0.9993(2) 0.27940(13) 0.73432(15) 0.0293(13) Uani 1 0
Mn11 MN 0.7303(3) 0.12370(17) 0.81311(18) 0.0437(17) Uani 1 0
Mn12 MN 0.4556(2) 0.27371(15) 0.74649(16) 0.0312(14) Uani 1 0
O13 O 0.7943(10) 0.2724(6) 0.7866(6) 0.027(6) Uani 1 0
O14 O 0.6836(9) 0.3379(6) 0.7586(6) 0.029(6) Uani 1 0
O15 O 0.6607(10) 0.2143(6) 0.7112(6) 0.031(6) Uani 1 0
O16 O 0.7731(9) 0.2812(6) 0.6737(6) 0.027(6) Uani 1 0
O17 O 0.8230(10) 0.4076(6) 0.7167(7) 0.035(7) Uani 1 0
O18 O 0.9278(9) 0.3441(6) 0.7496(6) 0.027(6) Uani 1 0
O19 O 0.6579(10) 0.2004(6) 0.8262(6) 0.027(6) Uani 1 0
O20 O 0.5502(10) 0.2654(6) 0.7994(6) 0.034(6) Uani 1 0
O21 O 0.6407(10) 0.3493(6) 0.6467(6) 0.031(6) Uani 1 0
O22 O 0.5279(10) 0.2860(6) 0.6844(7) 0.028(3) Uiso 1 0
O23 O 0.9049(9) 0.2111(6) 0.7071(6) 0.027(3) Uiso 1 0
O24 O 0.7889(10) 0.1416(6) 0.7358(7) 0.029(3) Uiso 1 0
O25 O 0.7896(13) 0.3575(8) 0.5662(7) 0.053(10) Uani 1 0
O26 O 0.6917(12) 0.5029(7) 0.7231(7) 0.053(8) Uani 1 0
O27 O 0.6278(12) 0.0518(7) 0.7450(9) 0.079(9) Uani 1 0
O28 O 0.8324(19) 0.1873(12) 0.8889(11) 0.106(7) Uiso 1 0
O29 O 0.9652(10) 0.4913(6) 0.6993(7) 0.039(7) Uani 1 0
C30 C 0.9234(17) 0.5158(11) 0.6651(14) 0.041(11) Uani 1 0
O31 O 0.8444(15) 0.4965(9) 0.6396(9) 0.077(5) Uiso 1 0
C32 C 0.977(2) 0.5679(11) 0.6480(14) 0.052(13) Uani 1 0
Cl33 CL 0.9545(6) 0.5592(4) 0.5667(4) 0.096(4) Uani 1 0
Cl34 CL 0.9456(6) 0.6422(3) 0.6958(4) 0.102(5) Uani 1 0
O35 O 0.6510(12) 0.4444(7) 0.5795(8) 0.060(8) Uani 1 0
C36 C 0.5735(17) 0.4208(10) 0.5618(12) 0.029(5) Uiso 1 0
O37 O 0.5155(13) 0.4019(8) 0.5888(8) 0.048(9) Uani 1 0
C38 C 0.5440(19) 0.4115(11) 0.4891(13) 0.049(12) Uani 1 0
Cl39 CL 0.5921(6) 0.4740(4) 0.4655(4) 0.079(4) Uani 1 0
Cl40 CL 0.5803(5) 0.3379(3) 0.4467(3) 0.075(4) Uani 1 0
O41 O 0.3922(11) 0.3437(7) 0.6395(8) 0.037(3) Uiso 1 0
C42 C 0.3369(16) 0.3107(11) 0.6582(12) 0.035(5) Uiso 1 0
O43 O 0.3458(11) 0.2767(7) 0.6944(7) 0.041(3) Uiso 1 0
C44 C 0.2336(15) 0.3035(10) 0.6403(10) 0.044(10) Uani 1 0
Cl45 CL 0.2196(5) 0.2446(4) 0.5603(4) 0.088(4) Uani 1 0
Cl46 CL 0.2134(5) 0.3781(3) 0.6297(3) 0.072(4) Uani 1 0
O47 O 0.3746(12) 0.2739(7) 0.8107(9) 0.045(8) Uani 1 0
C48 C 0.374(2) 0.2533(13) 0.8584(12) 0.045(13) Uani 1 0
O49 O 0.4230(12) 0.2170(8) 0.8735(8) 0.058(9) Uani 1 0
C50 C 0.325(7) 0.296(4) 0.899(5) 0.10(3) Uiso 0.5 0
Cl51 CL 0.3613(13) 0.3526(8) 0.9592(9) 0.077(4) Uiso 0.5 0
CL52 CL 0.238(3) 0.228(2) 0.913(2) 0.105(11) Uiso 0.25 0
O53 O 0.5368(11) 0.1429(7) 0.8903(7) 0.044(8) Uani 1 0
C54 C 0.583(2) 0.1024(13) 0.8990(15) 0.050(14) Uani 1 0
O55 O 0.6601(16) 0.0979(11) 0.8853(11) 0.095(13) Uani 1 0
C56 C 0.539(2) 0.0586(11) 0.9284(17) 0.067(15) Uani 1 0
Cl57 CL 0.4468(7) 0.0098(4) 0.8762(5) 0.129(5) Uani 1 0
Cl58 CL 0.6072(8) 0.0114(4) 0.9513(5) 0.132(6) Uani 1 0
O59 O 0.8108(13) 0.0474(9) 0.8081(8) 0.067(11) Uani 1 0
C60 C 0.8685(19) 0.0295(11) 0.7705(14) 0.035(12) Uani 1 0
O61 O 0.9001(14) 0.0493(9) 0.7309(9) 0.048(9) Uani 1 0
C62 C 0.905(2) -0.0329(15) 0.7804(15) 0.075(8) Uiso 1 0
Cl63 CL 0.8510(6) -0.0686(3) 0.8273(4) 0.076(4) Uani 1 0
Cl64 CL 1.0169(6) -0.0001(4) 0.8195(4) 0.100(5) Uani 1 0
O65 O 1.0264(13) 0.1225(8) 0.7054(9) 0.055(10) Uani 1 0
C66 C 1.0904(16) 0.1658(10) 0.7128(13) 0.040(11) Uani 1 0
O67 O 1.0892(11) 0.2235(6) 0.7271(7) 0.053(8) Uani 1 0
C68 C 1.1809(15) 0.1472(10) 0.7062(10) 0.039(11) Uani 1 0
Cl69 CL 1.1876(11) 0.1063(7) 0.6234(7) 0.084(4) Uiso 0.65 0
Cl70 CL 1.2056(12) 0.0970(8) 0.7493(7) 0.106(5) Uiso 0.65 0
O71 O 1.1024(10) 0.3473(6) 0.7742(7) 0.029(3) Uiso 1 0
C72 C 1.1163(16) 0.4058(12) 0.7776(12) 0.064(13) Uani 1 0
O73 O 1.0738(10) 0.4344(6) 0.7497(7) 0.044(7) Uani 1 0
C74 C 1.1965(16) 0.4468(11) 0.8260(11) 0.042(11) Uani 1 0
Cl75 CL 1.2923(5) 0.4141(3) 0.8096(3) 0.068(3) Uani 1 0
Cl76 CL 1.1740(6) 0.4525(4) 0.9022(4) 0.105(5) Uani 1 0
O77 O 0.9549(11) 0.3563(7) 0.6231(7) 0.043(7) Uani 1 0
C78 C 0.9905(15) 0.3082(11) 0.6065(11) 0.037(10) Uani 1 0
O79 O 1.0234(11) 0.2798(7) 0.6426(7) 0.045(8) Uani 1 0
C80 C 0.989(2) 0.2712(16) 0.5358(12) 0.063(17) Uani 1 0
Cl81 CL 0.8833(7) 0.2207(4) 0.5103(4) 0.110(5) Uani 1 0
Cl82 CL 1.0024(7) 0.3196(5) 0.4914(4) 0.090(5) Uani 1 0
O83 O 0.9404(11) 0.4772(7) 0.8244(8) 0.042(7) Uani 1 0
C84 C 0.8905(17) 0.4596(11) 0.8551(13) 0.030(5) Uiso 1 0
O85 O 0.8318(10) 0.4086(6) 0.8409(7) 0.034(3) Uiso 1 0
C86 C 0.8803(17) 0.4944(11) 0.9311(11) 0.068(14) Uani 1 0
Cl87 CL 0.9822(5) 0.5545(3) 0.9580(3) 0.075(3) Uani 1 0
Cl88 CL 0.7932(6) 0.5366(4) 0.9334(4) 0.091(5) Uani 1 0
O89 O 0.6929(11) 0.3309(8) 0.8840(7) 0.030(7) Uani 1 0
C90 C 0.651(3) 0.3281(16) 0.9322(16) 0.051(15) Uani 1 0
O91 O 0.5948(12) 0.2866(7) 0.9328(8) 0.041(8) Uani 1 0
C92 C 0.6886(17) 0.3879(12) 0.9921(10) 0.046(11) Uani 1 0
Cl93 CL 0.6147(6) 0.4027(4) 1.0454(3) 0.079(5) Uani 1 0
Cl94 CL 0.7859(6) 0.3664(4) 1.0246(4) 0.091(4) Uani 1 0
O95 O 0.5056(10) 0.2651(6) 0.5542(6) 0.033(6) Uani 1 0
C96 C 0.5549(15) 0.2234(10) 0.5500(10) 0.039(10) Uani 1 0
O97 O 0.6165(11) 0.2196(6) 0.5881(7) 0.047(8) Uani 1 0
C98 C 0.5465(19) 0.1643(13) 0.4840(13) 0.054(6) Uiso 1 0
Cl99 CL 0.6333(7) 0.1820(5) 0.4450(4) 0.101(6) Uani 1 0
Cl100 CL 0.4462(6) 0.1522(4) 0.4406(4) 0.105(5) Uani 1 0
O101 O 0.7598(10) 0.1487(7) 0.6179(7) 0.041(7) Uani 1 0
C102 C 0.798(2) 0.0983(11) 0.5965(12) 0.062(14) Uani 1 0
O103 O 0.8547(12) 0.0803(7) 0.6248(7) 0.046(9) Uani 1 0
C104 C 0.774(3) 0.0615(12) 0.501(3) 0.29(4) Uani 1 0
Cl105 CL 0.7082(15) -0.0214(7) 0.5340(11) 0.103(10) Uani 0.5 0
CL106 CL 0.683(2) -0.0035(14) 0.5289(16) 0.123(11) Uiso 0.5 0
O107 O 0.5460(12) 0.4325(8) 0.7343(8) 0.038(8) Uani 1 0
C108 C 0.5251(17) 0.4209(11) 0.7831(15) 0.041(11) Uani 1 0
O109 O 0.4717(12) 0.3758(7) 0.7925(8) 0.039(3) Uiso 1 0
C110 C 0.584(2) 0.4645(12) 0.8498(12) 0.064(14) Uani 1 0
Cl111 CL 0.5840(6) 0.5474(3) 0.8525(3) 0.081(4) Uani 1 0
Cl112 CL 0.5419(7) 0.4567(4) 0.9173(4) 0.084(5) Uani 1 0
O113 O 0.4155(10) 0.1737(6) 0.7005(7) 0.039(7) Uani 1 0
C114 C 0.4420(16) 0.1251(11) 0.7078(12) 0.047(11) Uani 1 0
O115 O 0.4885(11) 0.1218(7) 0.7554(7) 0.048(8) Uani 1 0
C116 C 0.4186(19) 0.0645(11) 0.6475(11) 0.043(12) Uani 1 0
Cl117 CL 0.4012(6) -0.0058(3) 0.6683(4) 0.098(5) Uani 1 0
Cl118 CL 0.5091(7) 0.0604(5) 0.6033(4) 0.102(6) Uani 1 0
O119 O 0.9537(13) 0.1809(8) 0.8228(8) 0.058(9) Uani 1 0
C120 C 0.914(3) 0.2061(18) 0.861(2) 0.019(8) Uiso 0.5 0
O121 O 0.005(4) 0.268(2) 0.841(2) 0.206(13) Uiso 1 0
C122 C 0.885(7) 0.254(4) 0.935(3) 0.30(3) Uiso 1 0
CL123 CL 1.0296(18) 0.2164(12) 0.9596(11) 0.134(6) Uiso 0.5 0
CL124 CL 1.0169(14) 0.2644(9) 0.9768(8) 0.097(5) Uiso 0.5 0
P125 P 0.3920(5) 0.3002(3) 0.2710(3) 0.041(3) Uani 1 0
C126 C 0.3500(15) 0.3246(9) 0.3479(10) 0.035(10) Uani 1 0
C127 C 0.301(2) 0.3772(13) 0.3633(12) 0.059(15) Uani 1 0
C128 C 0.2695(17) 0.3946(13) 0.4239(14) 0.069(14) Uani 1 0
C129 C 0.290(2) 0.3645(15) 0.4634(15) 0.081(9) Uiso 1 0
C130 C 0.337(2) 0.3154(13) 0.4508(13) 0.061(6) Uiso 1 0
C131 C 0.3646(17) 0.2948(11) 0.3936(12) 0.047(5) Uiso 1 0
C132 C 0.300(2) 0.2875(13) 0.2088(14) 0.043(13) Uani 1 0
C133 C 0.222(2) 0.2665(15) 0.2176(14) 0.058(15) Uani 1 0
C134 C 0.144(3) 0.2522(17) 0.1737(17) 0.10(2) Uani 1 0
C135 C 0.162(3) 0.268(2) 0.1190(16) 0.08(2) Uani 1 0
C136 C 0.244(3) 0.2945(19) 0.1120(19) 0.097(11) Uiso 1 0
C137 C 0.315(2) 0.3062(12) 0.1578(13) 0.059(13) Uani 1 0
C138 C 0.481(2) 0.3583(12) 0.2666(13) 0.049(14) Uani 1 0
C139 C 0.493(2) 0.4192(14) 0.3070(16) 0.054(14) Uani 1 0
C140 C 0.557(2) 0.4614(16) 0.3022(16) 0.055(16) Uani 1 0
C141 C 0.611(3) 0.445(2) 0.251(2) 0.13(3) Uani 1 0
C142 C 0.597(3) 0.383(2) 0.2119(18) 0.12(3) Uani 1 0
C143 C 0.532(2) 0.3391(12) 0.2168(15) 0.043(6) Uiso 1 0
C144 C 0.4283(15) 0.2231(10) 0.2618(11) 0.040(11) Uani 1 0
C145 C 0.368(2) 0.1639(13) 0.2351(14) 0.082(17) Uani 1 0
C146 C 0.394(3) 0.1045(16) 0.2360(19) 0.15(3) Uani 1 0
C147 C 0.485(4) 0.108(2) 0.2641(17) 0.11(3) Uani 1 0
C148 C 0.533(3) 0.1623(18) 0.2890(17) 0.12(3) Uani 1 0
C149 C 0.511(2) 0.2215(15) 0.2883(13) 0.10(2) Uani 1 0
P150 P 0.7825(4) 0.1930(3) 1.1407(3) 0.042(3) Uani 1 0
C151 C 0.7829(17) 0.1654(11) 1.2088(13) 0.055(12) Uani 1 0
C152 C 0.760(3) 0.0992(16) 1.2044(16) 0.075(8) Uiso 1 0
C153 C 0.758(2) 0.0763(14) 1.2524(15) 0.068(15) Uani 1 0
C154 C 0.788(3) 0.1214(19) 1.311(2) 0.101(10) Uiso 1 0
C155 C 0.816(2) 0.1857(16) 1.3176(15) 0.090(17) Uani 1 0
C156 C 0.814(3) 0.2064(14) 1.2719(14) 0.08(2) Uani 1 0
C157 C 0.8403(18) 0.2740(11) 1.1594(12) 0.042(5) Uiso 1 0
C158 C 0.805(2) 0.3243(13) 1.2026(13) 0.068(16) Uani 1 0
C159 C 0.844(2) 0.3845(15) 1.2166(15) 0.058(7) Uiso 1 0
C160 C 0.9092(19) 0.3989(11) 1.1836(14) 0.064(13) Uani 1 0
C161 C 0.9486(19) 0.3501(13) 1.1405(15) 0.078(14) Uani 1 0
C162 C 0.910(2) 0.2881(13) 1.1298(14) 0.052(6) Uiso 1 0
C163 C 0.8439(17) 0.1439(10) 1.0780(10) 0.042(11) Uani 1 0
C164 C 0.915(2) 0.1224(12) 1.1021(11) 0.064(16) Uani 1 0
C165 C 0.957(2) 0.0860(15) 1.0565(14) 0.067(17) Uani 1 0
C166 C 0.928(3) 0.0664(19) 0.9896(13) 0.10(3) Uani 1 0
C167 C 0.8548(19) 0.0868(12) 0.9706(12) 0.059(6) Uiso 1 0
C168 C 0.808(2) 0.1219(12) 1.0155(11) 0.054(13) Uani 1 0
C169 C 0.6676(17) 0.1909(10) 1.1105(14) 0.044(12) Uani 1 0
C170 C 0.656(2) 0.2288(13) 1.0679(14) 0.075(16) Uani 1 0
C171 C 0.568(3) 0.2276(14) 1.0481(15) 0.062(18) Uani 1 0
C172 C 0.5014(18) 0.1956(11) 1.0620(15) 0.042(12) Uani 1 0
C173 C 0.5136(18) 0.1576(12) 1.1010(12) 0.050(12) Uani 1 0
C174 C 0.599(2) 0.1578(11) 1.1250(13) 0.048(14) Uani 1 0
CL175 CL 1.1792(8) 0.5098(5) 0.5850(5) 0.125(3) Uiso 1 0
C176 C 0.806(2) 0.4217(15) 0.4451(15) 0.088(8) Uiso 1 0
CL177 CL 0.7960(8) 0.3519(5) 1.3851(5) 0.129(3) Uiso 1 0
CL178 CL 1.0360(8) -0.0641(5) 0.6348(5) 0.126(3) Uiso 1 0
C179 C 0.972(2) -0.0327(14) 0.5885(14) 0.079(8) Uiso 1 0
CL180 CL 0.9412(10) -0.0849(6) 0.5153(6) 0.148(3) Uiso 1 0
CL181 CL 1.2047(13) 0.1534(8) 0.3681(7) 0.200(5) Uiso 1 0
C182 C 1.123(3) 0.2124(19) 0.3686(18) 0.122(11) Uiso 1 0
CL183 CL 1.0556(13) 0.1971(8) 0.3088(7) 0.205(5) Uiso 1 0
CL184 CL 0.2158(19) 0.0590(12) 0.9362(11) 0.284(8) Uiso 0.9 0
CL185 CL 0.2549(14) 0.1183(9) 0.0484(8) 0.203(6) Uiso 0.9 0
O167 O 0.830(3) 0.5723(19) 0.8045(18) 0.085(10) Uiso 0.5 0
CL187 CL 0.2769(19) 0.2190(11) 0.9451(11) 0.127(7) Uiso 0.5 0
CL188 CL 0.3742(19) 0.3303(11) 0.9769(11) 0.124(7) Uiso 0.5 0
CL189 CL 1.2111(11) 0.1255(8) 0.7759(8) 0.037(4) Uiso 0.35 0
CL190 CL 1.1803(16) 0.0767(10) 0.6411(11) 0.061(5) Uiso 0.35 0
CL191 CL 0.7254(15) 0.0766(9) 0.4812(9) 0.098(5) Uiso 0.5 0
Cl192 CL 0.8269(16) 0.0513(11) 0.4758(10) 0.102(6) Uiso 0.5 0
C193 C 0.304(5) 0.268(3) 0.907(4) 0.051(15) Uiso 0.5 0
Cl194 CL 0.219(4) 0.272(3) 0.880(2) 0.149(14) Uiso 0.25 0
CL195 CL 1.0149(14) 0.3169(8) 0.8933(9) 0.086(4) Uiso 0.5 0
H16 H 0.2828 0.3978 0.3301 0.0633 Uiso 1 0
H17 H 0.2362 0.4366 0.4355 0.0633 Uiso 1 0
H18 H 0.2644 0.3829 0.5068 0.0633 Uiso 1 0
H19 H 0.3498 0.2968 0.4831 0.0633 Uiso 1 0
H20 H 0.3979 0.2564 0.3795 0.0633 Uiso 1 0
H21 H 0.2043 0.2547 0.2573 0.0633 Uiso 1 0
H22 H 0.0835 0.2344 0.1755 0.0633 Uiso 1 0
H23 H 0.104 0.2629 0.086 0.0633 Uiso 1 0
H24 H 0.2455 0.3123 0.0717 0.0633 Uiso 1 0
H25 H 0.3696 0.3227 0.1498 0.0633 Uiso 1 0
H26 H 0.4558 0.4329 0.3432 0.0633 Uiso 1 0
H27 H 0.5688 0.511 0.329 0.0633 Uiso 1 0
H28 H 0.6617 0.4772 0.2454 0.0633 Uiso 1 0
H29 H 0.6307 0.3696 0.1696 0.0633 Uiso 1 0
H30 H 0.5235 0.2914 0.1861 0.0633 Uiso 1 0
H31 H 0.3044 0.1662 0.2181 0.0633 Uiso 1 0
H32 H 0.3468 0.065 0.2109 0.0633 Uiso 1 0
H33 H 0.4961 0.0597 0.2462 0.0633 Uiso 1 0
H34 H 0.5993 0.1581 0.2917 0.0633 Uiso 1 0
H35 H 0.5569 0.2589 0.294 0.0633 Uiso 1 0
H36 H 0.7337 0.067 1.1502 0.0633 Uiso 1 0
H37 H 0.7313 0.0255 1.2347 0.0633 Uiso 1 0
H38 H 0.7744 0.0974 1.3403 0.0633 Uiso 1 0
H39 H 0.8323 0.2065 1.3602 0.0633 Uiso 1 0
H40 H 0.8368 0.2496 1.2774 0.0633 Uiso 1 0
H41 H 0.7551 0.3136 1.2298 0.0633 Uiso 1 0
H42 H 0.8194 0.423 1.2496 0.0633 Uiso 1 0
H43 H 0.9342 0.4456 1.1927 0.0633 Uiso 1 0
H44 H 0.9913 0.3603 1.1142 0.0633 Uiso 1 0
H45 H 0.9294 0.2504 1.0967 0.0633 Uiso 1 0
H46 H 0.9388 0.137 1.142 0.0633 Uiso 1 0
H47 H 1.0252 0.0773 1.0618 0.0633 Uiso 1 0
H48 H 0.9707 0.04 0.9537 0.0633 Uiso 1 0
H49 H 0.8339 0.0677 0.9208 0.0633 Uiso 1 0
H50 H 0.7496 0.129 0.9997 0.0633 Uiso 1 0
H51 H 0.7046 0.2523 1.0586 0.0633 Uiso 1 0
H52 H 0.5562 0.2568 1.0171 0.0633 Uiso 1 0
H53 H 0.4354 0.1986 1.0473 0.0633 Uiso 1 0
H54 H 0.458 0.1354 1.1112 0.0633 Uiso 1 0
H55 H 0.6056 0.1295 1.1508 0.0633 Uiso 1 0
H56 H 0.7591 0.4271 0.4721 0.0633 Uiso 1 0
H57 H 0.8623 0.431 0.4784 0.0633 Uiso 1 0
H58 H 1.022 0.0043 0.593 0.0633 Uiso 1 0
H59 H 0.9309 -0.0244 0.6079 0.0633 Uiso 1 0
H60 H 1.0962 0.1935 0.4147 0.0633 Uiso 1 0
H61 H 1.1649 0.2471 0.4055 0.0633 Uiso 1 0

loop_
_atom_site_aniso_label
_atom_site_aniso_U_11
_atom_site_aniso_U_22
_atom_site_aniso_U_33
_atom_site_aniso_U_12
_atom_site_aniso_U_13
_atom_site_aniso_U_23
Mn1 0.022(6) 0.026(12) 0.027(13) -0.0003(14) 0.0011(18) 0.0132(16)
Mn2 0.019(5) 0.026(12) 0.019(10) -0.0005(14) 0.0031(17) 0.0088(16)
Mn3 0.024(6) 0.030(13) 0.022(11) -0.0010(15) -0.0008(18) 0.0099(16)
Mn4 0.027(7) 0.036(16) 0.025(12) -0.0019(16) 0.0051(19) 0.0182(17)
Mn5 0.023(6) 0.036(16) 0.032(15) 0.0044(15) 0.0008(18) 0.0174(17)
Mn6 0.021(5) 0.030(13) 0.024(12) -0.0010(14) -0.0011(17) 0.0125(15)
Mn7 0.026(7) 0.026(11) 0.021(10) 0.0002(14) -0.0021(18) 0.0099(15)
Mn8 0.031(8) 0.026(12) 0.031(15) 0.0057(15) 0.0084(18) 0.0160(16)
Mn9 0.029(7) 0.05(2) 0.04(2) 0.0052(17) -0.006(2) 0.0202(19)
Mn10 0.021(6) 0.024(11) 0.036(18) -0.0008(13) 0.0006(18) 0.0156(16)
Mn11 0.037(9) 0.043(19) 0.05(3) 0.0084(18) 0.006(2) 0.0297(19)
Mn12 0.024(6) 0.036(16) 0.033(16) 0.0059(15) 0.0013(19) 0.0169(17)
O13 0.030(12) 0.029(15) 0.022(14) 0.005(7) 0.007(8) 0.012(7)
O14 0.031(12) 0.017(10) 0.033(19) 0.001(7) -0.010(9) 0.007(7)
O15 0.038(14) 0.019(11) 0.027(17) -0.003(7) -0.006(9) 0.009(7)
O16 0.020(10) 0.032(16) 0.021(14) -0.004(6) -0.002(8) 0.022(7)
O17 0.020(10) 0.038(18) 0.04(2) 0.005(7) -0.004(9) 0.014(8)
O18 0.009(8) 0.026(13) 0.034(19) -0.006(6) 0.002(7) 0.011(7)
O19 0.032(12) 0.028(14) 0.018(13) 0.001(7) 0.010(8) 0.018(7)
O20 0.042(15) 0.014(9) 0.030(18) -0.010(6) -0.007(9) 0.013(7)
O21 0.035(13) 0.032(16) 0.026(16) 0.004(7) -0.002(9) 0.022(7)
O25 0.07(2) 0.09(4) 0.024(16) 0.040(13) 0.013(12) 0.027(11)
O26 0.07(2) 0.035(17) 0.06(3) 0.014(10) -0.004(11) 0.015(9)
O27 0.042(16) 0.05(2) 0.12(6) -0.004(9) -0.026(13) 0.029(11)
O29 0.023(11) 0.038(18) 0.05(3) 0.005(7) -0.010(9) 0.018(8)
C30 0.024(15) 0.04(2) 0.05(3) 0.004(11) 0.009(14) 0.002(15)
C32 0.06(2) 0.04(2) 0.05(3) 0.003(13) -0.009(18) 0.028(14)
Cl33 0.061(16) 0.13(6) 0.08(4) -0.009(5) 0.019(5) 0.074(5)
Cl34 0.12(3) 0.04(2) 0.13(6) 0.014(5) -0.030(7) 0.009(5)
O35 0.039(15) 0.06(3) 0.06(3) -0.008(8) -0.007(11) 0.049(9)
O37 0.05(2) 0.06(3) 0.04(3) 0.026(11) 0.001(12) 0.035(10)
C38 0.05(2) 0.05(2) 0.04(3) 0.004(13) -0.002(16) 0.019(15)
Cl39 0.074(19) 0.09(4) 0.06(3) 0.007(5) -0.002(6) 0.034(5)
Cl40 0.08(2) 0.06(3) 0.07(3) 0.009(4) 0.017(5) -0.002(5)
C44 0.024(15) 0.05(3) 0.05(3) 0.007(11) -0.009(14) 0.013(13)
Cl45 0.055(14) 0.10(5) 0.07(3) -0.011(4) -0.011(5) 0.006(5)
Cl46 0.044(12) 0.09(4) 0.10(5) 0.023(4) 0.008(5) 0.062(4)
O47 0.039(15) 0.04(2) 0.06(3) 0.014(9) 0.015(11) 0.022(10)
C48 0.05(2) 0.06(3) 0.02(2) 0.007(14) 0.019(16) 0.018(15)
O49 0.033(14) 0.09(4) 0.06(3) 0.016(10) 0.007(11) 0.028(11)
O53 0.040(15) 0.05(2) 0.04(2) 0.011(9) 0.012(10) 0.028(9)
C54 0.07(3) 0.05(3) 0.03(3) 0.013(17) 0.002(19) 0.015(17)
O55 0.05(2) 0.12(6) 0.13(6) 0.020(13) 0.061(13) 0.099(14)
C56 0.05(2) 0.04(2) 0.10(6) -0.008(12) 0.013(18) 0.047(15)
Cl57 0.10(3) 0.08(4) 0.15(7) -0.026(5) -0.029(8) 0.057(6)
Cl58 0.12(3) 0.11(5) 0.15(7) 0.006(6) -0.020(9) 0.103(6)
O59 0.06(2) 0.08(4) 0.08(4) 0.043(14) 0.001(14) 0.026(14)
C60 0.04(2) 0.021(15) 0.05(3) 0.015(12) -0.010(17) -0.015(15)
O61 0.053(19) 0.05(2) 0.04(3) 0.003(9) 0.027(11) 0.032(10)
Cl63 0.09(2) 0.06(3) 0.08(4) 0.013(4) 0.018(6) 0.042(5)
Cl64 0.056(15) 0.13(6) 0.12(6) 0.027(5) 0.003(6) 0.082(6)
O65 0.06(2) 0.038(19) 0.08(4) 0.032(11) 0.011(12) 0.003(11)
C66 0.038(18) 0.022(15) 0.04(3) -0.013(10) 0.006(14) 0.020(11)
O67 0.058(19) 0.023(13) 0.07(4) 0.010(8) -0.025(12) 0.005(9)
C68 0.036(18) 0.06(3) 0.04(2) 0.021(13) 0.001(14) 0.033(13)
C72 0.032(19) 0.07(4) 0.08(4) 0.020(16) -0.042(19) -0.018(19)
O73 0.023(11) 0.04(2) 0.06(3) 0.003(7) -0.012(9) 0.022(8)
C74 0.034(17) 0.06(3) 0.03(2) 0.005(12) 0.013(13) 0.022(13)
Cl75 0.032(9) 0.09(4) 0.08(4) 0.013(4) 0.005(4) 0.017(5)
Cl76 0.074(19) 0.13(6) 0.06(3) -0.024(5) 0.009(6) -0.023(6)
O77 0.046(16) 0.036(18) 0.05(3) 0.012(8) -0.002(10) 0.022(8)
C78 0.017(13) 0.05(3) 0.03(2) -0.003(10) 0.014(11) 0.014(13)
O79 0.050(17) 0.05(2) 0.04(2) 0.015(9) 0.008(10) 0.011(9)
C80 0.07(3) 0.13(6) 0.02(2) 0.04(2) 0.005(19) 0.04(2)
Cl81 0.12(3) 0.09(4) 0.08(4) -0.012(6) -0.019(8) -0.011(7)
Cl82 0.11(3) 0.12(5) 0.06(3) 0.023(6) 0.040(6) 0.060(6)
O83 0.042(15) 0.031(16) 0.028(18) -0.018(7) 0.006(9) 0.018(8)
C86 0.06(3) 0.06(3) 0.07(4) 0.018(17) -0.017(19) -0.05(2)
Cl87 0.074(19) 0.07(3) 0.04(2) -0.024(4) -0.011(4) 0.011(4)
Cl88 0.08(2) 0.11(5) 0.09(4) 0.041(6) -0.004(6) -0.034(7)
O89 0.037(14) 0.040(19) 0.014(13) 0.009(8) -0.002(9) 0.005(9)
C90 0.06(3) 0.06(3) 0.03(3) 0.02(2) -0.01(2) -0.00(2)
O91 0.047(16) 0.04(2) 0.015(15) -0.011(9) 0.013(9) 0.013(8)
C92 0.05(2) 0.06(3) 0.014(17) -0.002(13) 0.008(15) -0.004(14)
Cl93 0.12(3) 0.08(4) 0.04(2) 0.014(6) 0.032(6) -0.000(5)
Cl94 0.072(19) 0.10(5) 0.07(3) -0.001(5) -0.030(6) 0.010(6)
O95 0.038(14) 0.04(2) 0.021(14) 0.006(7) 0.006(8) 0.023(7)
C96 0.028(15) 0.06(3) 0.020(17) -0.004(11) -0.006(13) 0.030(12)
O97 0.07(2) 0.040(19) 0.04(2) 0.025(10) -0.029(11) -0.012(10)
Cl99 0.12(3) 0.13(6) 0.07(3) 0.045(9) 0.022(7) -0.004(8)
Cl100 0.10(3) 0.08(4) 0.09(4) -0.004(5) -0.047(7) -0.000(6)
O101 0.039(14) 0.04(2) 0.029(17) -0.003(8) -0.008(9) 0.002(9)
C102 0.10(4) 0.04(2) 0.05(3) 0.015(16) -0.01(2) 0.011(15)
O103 0.09(3) 0.038(19) 0.029(18) 0.026(11) 0.011(11) 0.013(9)
C104 0.15(6) 0.017(16) 0.6(3) -0.00(2) -0.26(6) -0.02(3)
Cl105 0.10(3) 0.031(15) 0.12(6) -0.033(9) -0.027(14) 0.013(9)
O107 0.048(17) 0.04(2) 0.029(18) 0.012(9) 0.014(11) 0.023(10)
C108 0.023(15) 0.021(14) 0.06(4) -0.000(10) -0.002(16) -0.002(14)
C110 0.10(4) 0.04(2) 0.03(2) -0.005(16) -0.01(2) 0.022(15)
Cl111 0.13(3) 0.042(19) 0.06(3) 0.008(5) -0.012(6) 0.005(4)
Cl112 0.11(3) 0.10(4) 0.04(2) 0.016(6) 0.005(6) 0.026(6)
O113 0.051(17) 0.032(16) 0.031(18) 0.010(8) -0.004(10) -0.004(9)
C114 0.025(15) 0.05(2) 0.05(3) -0.003(11) 0.018(14) -0.002(15)
O115 0.06(2) 0.04(2) 0.04(2) 0.011(9) -0.014(11) 0.010(9)
C116 0.07(3) 0.04(2) 0.03(2) 0.012(13) 0.023(15) 0.011(13)
Cl117 0.12(3) 0.042(19) 0.10(5) -0.011(4) -0.032(7) 0.018(5)
Cl118 0.10(3) 0.14(6) 0.07(3) 0.032(8) 0.024(7) -0.001(8)
O119 0.07(2) 0.06(3) 0.04(2) 0.012(12) -0.013(13) 0.008(11)
P125 0.045(12) 0.05(2) 0.039(19) 0.015(3) 0.004(4) 0.012(4)
C126 0.040(18) 0.028(16) 0.03(2) -0.002(10) 0.009(13) 0.002(12)
C127 0.07(3) 0.08(4) 0.04(3) 0.03(2) -0.009(19) 0.008(19)
C128 0.033(18) 0.07(4) 0.08(5) 0.000(14) 0.024(17) -0.03(2)
C132 0.04(2) 0.06(3) 0.05(3) 0.022(14) 0.007(17) 0.032(14)
C133 0.05(2) 0.08(4) 0.05(3) 0.014(17) 0.030(17) 0.025(17)
C134 0.07(3) 0.10(5) 0.10(5) 0.00(2) -0.04(3) -0.01(3)
C135 0.10(4) 0.15(7) 0.03(3) 0.06(3) 0.01(3) 0.03(3)
C137 0.06(3) 0.05(3) 0.05(3) -0.010(13) 0.007(18) 0.032(15)
C138 0.07(3) 0.05(3) 0.03(3) 0.021(16) -0.005(19) 0.022(15)
C139 0.04(2) 0.07(3) 0.05(3) 0.005(16) -0.009(18) 0.008(18)
C140 0.05(2) 0.09(5) 0.04(3) 0.026(19) 0.013(19) 0.026(19)
C141 0.07(4) 0.14(7) 0.14(8) 0.02(3) -0.04(4) 0.03(4)
C142 0.18(7) 0.14(7) 0.09(5) 0.10(4) -0.07(4) -0.06(4)
C144 0.031(16) 0.04(2) 0.05(3) 0.007(11) 0.031(12) 0.029(12)
C145 0.08(3) 0.05(3) 0.11(6) 0.021(19) 0.01(2) -0.00(2)
C146 0.10(4) 0.10(5) 0.23(12) 0.05(3) -0.05(4) -0.08(4)
C147 0.27(10) 0.11(6) 0.07(4) 0.12(5) 0.03(4) 0.01(3)
C148 0.15(6) 0.11(6) 0.15(8) 0.11(4) -0.05(4) -0.02(3)
C149 0.10(4) 0.12(6) 0.08(4) 0.05(3) -0.05(3) -0.04(3)
P150 0.046(12) 0.038(17) 0.034(17) -0.000(3) 0.006(4) 0.016(3)
C151 0.04(2) 0.05(3) 0.07(4) 0.010(13) -0.016(18) 0.025(15)
C153 0.06(3) 0.08(4) 0.08(5) 0.022(17) 0.039(19) 0.057(19)
C155 0.08(3) 0.09(4) 0.05(4) -0.030(18) -0.01(2) 0.05(2)
C156 0.15(5) 0.07(4) 0.04(3) 0.05(3) -0.01(3) 0.02(2)
C158 0.10(4) 0.05(3) 0.05(3) 0.011(18) -0.01(2) 0.015(17)
C160 0.05(2) 0.03(2) 0.07(4) -0.020(12) -0.017(19) 0.013(15)
C161 0.05(2) 0.06(3) 0.09(5) -0.021(14) -0.01(2) 0.047(17)
C163 0.05(2) 0.04(2) 0.03(2) -0.003(12) 0.024(13) 0.016(12)
C164 0.10(4) 0.06(3) 0.04(3) 0.03(2) -0.03(2) 0.001(18)
C165 0.07(3) 0.09(4) 0.08(5) 0.05(2) 0.04(2) 0.04(2)
C166 0.14(6) 0.20(10) 0.03(3) 0.12(4) 0.01(3) -0.01(3)
C168 0.07(3) 0.06(3) 0.04(3) 0.022(17) 0.012(18) 0.020(16)
C169 0.040(19) 0.018(13) 0.06(4) -0.006(11) 0.002(16) 0.000(13)
C170 0.08(3) 0.05(3) 0.08(5) 0.008(18) -0.02(2) -0.01(2)
C171 0.09(4) 0.07(4) 0.04(3) 0.03(2) -0.03(3) 0.023(19)
C172 0.05(2) 0.04(2) 0.04(3) -0.002(13) 0.026(15) 0.027(13)
C173 0.039(19) 0.06(3) 0.04(3) -0.000(13) 0.024(14) 0.001(16)
C174 0.08(3) 0.030(19) 0.03(3) 0.005(15) 0.013(18) 0.012(14)

loop_
_atom_type_symbol
_atom_type_description
_atom_type_scat_dispersion_real
_atom_type_scat_dispersion_imag
_atom_type_scat_source
MN Mn 0.295 0.729 'International Tables Vol. IV (1974) Table 2.2B'
CL Cl 0.132 0.159 'International Tables Vol. IV (1974) Table 2.2B'
P P 0.09 0.095 'International Tables Vol. IV (1974) Table 2.2B'
O O 0.008 0.006 'International Tables Vol. IV (1974) Table 2.2B'
C C 0.002 0.002 'International Tables Vol. IV (1974) Table 2.2B'
H H 0 0 'International Tables Vol. IV (1974) Table 2.2B'

loop_
_geom_angle_atom_site_label_1
_geom_angle_atom_site_label_2
_geom_angle_atom_site_label_3
_geom_angle
_geom_angle_site_symmetry_1
_geom_angle_site_symmetry_3
_geom_angle_publ_flag
O17 Mn1 O18 84.0(7) . . no
O17 Mn1 O29 97.5(7) . . no
O17 Mn1 O73 167.5(6) . . no
O17 Mn1 O77 97.2(5) . . no
O17 Mn1 O83 85.3(6) . . no
O18 Mn1 O29 177.3(4) . . no
O18 Mn1 O73 93.6(6) . . no
O18 Mn1 O77 92.7(6) . . no
O18 Mn1 O83 87.6(6) . . no
O29 Mn1 O73 84.4(7) . . no
O29 Mn1 O77 89.2(6) . . no
O29 Mn1 O83 90.4(6) . . no
O73 Mn1 O77 95.2(6) . . no
O73 Mn1 O83 82.3(6) . . no
O77 Mn1 O83 177.5(6) . . no
O13 Mn2 O14 83.3(7) . . no
O13 Mn2 O16 85.5(6) . . no
O13 Mn2 O17 174.2(6) . . no
O13 Mn2 O18 92.9(7) . . no
O13 Mn2 O85 92.5(7) . . no
O14 Mn2 O16 83.8(5) . . no
O14 Mn2 O17 100.2(7) . . no
O14 Mn2 O18 175.9(7) . . no
O14 Mn2 O85 92.0(6) . . no
O16 Mn2 O17 90.3(6) . . no
O16 Mn2 O18 94.4(5) . . no
O16 Mn2 O85 175.6(9) . . no
O17 Mn2 O18 83.5(7) . . no
O17 Mn2 O85 91.9(7) . . no
O18 Mn2 O85 89.7(6) . . no
O13 Mn3 O14 80.8(7) . . no
O13 Mn3 O15 81.8(6) . . no
O13 Mn3 O19 98.5(7) . . no
O13 Mn3 O20 174.8(8) . . no
O13 Mn3 O89 92.5(6) . . no
O14 Mn3 O15 83.2(6) . . no
O14 Mn3 O19 176.4(5) . . no
O14 Mn3 O20 94.8(6) . . no
O14 Mn3 O89 91.6(7) . . no
O15 Mn3 O19 93.2(6) . . no
O15 Mn3 O20 95.0(6) . . no
O15 Mn3 O89 172.8(10) . . no
O19 Mn3 O20 85.6(7) . . no
O19 Mn3 O89 91.9(7) . . no
O20 Mn3 O89 90.4(6) . . no
O19 Mn4 O20 82.3(7) . . no
O19 Mn4 O49 171.7(5) . . no
O19 Mn4 O53 97.3(7) . . no
O19 Mn4 O91 87.1(6) . . no
O19 Mn4 O115 93.8(6) . . no
O20 Mn4 O49 96.8(7) . . no
O20 Mn4 O53 177.8(4) . . no
O20 Mn4 O91 86.4(6) . . no
O20 Mn4 O115 93.0(6) . . no
O49 Mn4 O53 83.2(8) . . no
O49 Mn4 O91 84.6(6) . . no
O49 Mn4 O115 94.5(6) . . no
O53 Mn4 O91 91.4(7) . . no
O53 Mn4 O115 89.2(6) . . no
O91 Mn4 O115 178.8(5) . . no
O21 Mn5 O22 82.5(7) . . no
O21 Mn5 O37 94.8(9) . . no
O21 Mn5 O41 177.5(4) . . no
O21 Mn5 O95 87.7(5) . . no
O21 Mn5 O107 88.0(6) . . no
O22 Mn5 O37 169.9(5) . . no
O22 Mn5 O41 96.7(8) . . no
O22 Mn5 O95 84.7(5) . . no
O22 Mn5 O107 95.4(6) . . no
O37 Mn5 O41 85.6(8) . . no
O37 Mn5 O95 85.5(6) . . no
O37 Mn5 O107 94.2(7) . . no
O41 Mn5 O95 89.8(5) . . no
O41 Mn5 O107 94.4(6) . . no
O95 Mn5 O107 175.7(7) . . no
O14 Mn6 O15 84.3(6) . . no
O14 Mn6 O16 81.9(5) . . no
O14 Mn6 O21 90.9(6) . . no
O14 Mn6 O22 92.6(6) . . no
O14 Mn6 O97 175.6(4) . . no
O15 Mn6 O16 80.1(7) . . no
O15 Mn6 O21 174.9(4) . . no
O15 Mn6 O22 98.5(8) . . no
O15 Mn6 O97 92.9(6) . . no
O16 Mn6 O21 97.3(7) . . no
O16 Mn6 O22 174.4(5) . . no
O16 Mn6 O97 94.3(6) . . no
O21 Mn6 O22 83.7(7) . . no
O21 Mn6 O97 91.7(6) . . no
O22 Mn6 O97 91.2(6) . . no
O13 Mn7 O15 82.5(5) . . no
O13 Mn7 O16 84.3(6) . . no
O13 Mn7 O23 91.4(5) . . no
O13 Mn7 O24 94.9(6) . . no
O13 Mn7 O101 173.2(5) . . no
O15 Mn7 O16 80.6(7) . . no
O15 Mn7 O23 173.7(4) . . no
O15 Mn7 O24 99.0(7) . . no
O15 Mn7 O101 93.3(5) . . no
O16 Mn7 O23 97.4(7) . . no
O16 Mn7 O24 179.1(6) . . no
O16 Mn7 O101 89.9(6) . . no
O23 Mn7 O24 82.9(7) . . no
O23 Mn7 O101 92.7(6) . . no
O24 Mn7 O101 90.9(6) . . no
O23 Mn8 O24 82.9(7) . . no
O23 Mn8 O61 174.1(7) . . no
O23 Mn8 O65 95.7(9) . . no
O23 Mn8 O103 89.7(6) . . no
O23 Mn8 O119 92.8(6) . . no
O24 Mn8 O61 97.5(9) . . no
O24 Mn8 O65 176.8(8) . . no
O24 Mn8 O103 86.1(6) . . no
O24 Mn8 O119 94.5(7) . . no
O61 Mn8 O65 83.6(9) . . no
O61 Mn8 O103 84.5(7) . . no
O61 Mn8 O119 93.0(8) . . no
O65 Mn8 O103 91.0(7) . . no
O65 Mn8 O119 88.4(7) . . no
O103 Mn8 O119 177.5(7) . . no
O17 Mn9 O21 92.7(7) . . no
O17 Mn9 O25 94.3(5) . . no
O17 Mn9 O26 91.4(5) . . no
O17 Mn9 O31 89.3(7) . . no
O17 Mn9 O35 179.0(6) . . no
O21 Mn9 O25 88.7(7) . . no
O21 Mn9 O26 97.5(7) . . no
O21 Mn9 O31 173.1(6) . . no
O21 Mn9 O35 87.3(7) . . no
O25 Mn9 O26 171.3(9) . . no
O25 Mn9 O31 84.5(8) . . no
O25 Mn9 O35 86.7(5) . . no
O26 Mn9 O31 89.0(7) . . no
O26 Mn9 O35 87.6(5) . . no
O31 Mn9 O35 90.8(8) . . no
O18 Mn10 O23 94.7(5) . . no
O18 Mn10 O67 170.5(5) . . no
O18 Mn10 O71 88.6(5) . . no
O18 Mn10 O79 95.4(6) . . no
O18 Mn10 O121 97.6(9) . 1_655 no
O23 Mn10 O67 94.4(6) . . no
O23 Mn10 O71 171.4(7) . . no
O23 Mn10 O79 96.1(7) . . no
O23 Mn10 O121 88.3(15) . 1_655 no
O67 Mn10 O71 81.9(5) . . no
O67 Mn10 O79 86.3(7) . . no
O67 Mn10 O121 80.0(10) . 1_655 no
O71 Mn10 O79 91.4(7) . . no
O71 Mn10 O121 83.4(14) . 1_655 no
O79 Mn10 O121 165.9(10) . 1_655 no
O19 Mn11 O24 92.7(6) . . no
O19 Mn11 O27 94.7(4) . . no
O19 Mn11 O28 89.6(5) . . no
O19 Mn11 O55 88.0(7) . . no
O19 Mn11 O59 175.1(5) . . no
O24 Mn11 O27 89.5(8) . . no
O24 Mn11 O28 96.4(11) . . no
O24 Mn11 O55 174.1(7) . . no
O24 Mn11 O59 90.0(8) . . no
O27 Mn11 O28 172.5(11) . . no
O27 Mn11 O55 84.6(9) . . no
O27 Mn11 O59 89.4(5) . . no
O28 Mn11 O55 89.4(12) . . no
O28 Mn11 O59 86.1(6) . . no
O55 Mn11 O59 89.7(9) . . no
O20 Mn12 O22 93.6(7) . . no
O20 Mn12 O43 173.6(10) . . no
O20 Mn12 O47 91.7(7) . . no
O20 Mn12 O109 92.4(5) . . no
O20 Mn12 O113 95.6(5) . . no
O22 Mn12 O43 92.2(7) . . no
O22 Mn12 O47 170.9(6) . . no
O22 Mn12 O109 89.8(8) . . no
O22 Mn12 O113 96.0(7) . . no
O43 Mn12 O47 82.8(7) . . no
O43 Mn12 O109 90.4(5) . . no
O43 Mn12 O113 81.1(5) . . no
O47 Mn12 O109 82.6(9) . . no
O47 Mn12 O113 90.8(7) . . no
O109 Mn12 O113 169.8(6) . . no
CL188 Cl51 C50 92(4) . . no
CL188 Cl51 C193 75(3) . . no
C50 Cl51 C193 21(7) . . no
CL187 CL52 Cl194 148(6) . . no
CL187 CL52 C50 96(5) . . no
CL187 CL52 C193 88(5) . . no
Cl194 CL52 C50 54(4) . . no
Cl194 CL52 C193 62(5) . . no
C50 CL52 C193 9(4) . . no
CL190 Cl69 C68 73(2) . . no
CL189 Cl70 CL190 133(3) . . no
CL189 Cl70 C68 84(2) . . no
CL190 Cl70 C68 49.0(8) . . no
Cl105 CL106 CL191 123(7) . . no
Cl105 CL106 C104 100(6) . . no
CL191 CL106 C104 24.3(9) . . no
CL123 CL124 C122 102(3) . . no
CL52 CL187 Cl194 19(4) . . no
CL52 CL187 C193 54(4) . . no
Cl194 CL187 C193 37(3) . . no
Cl51 CL188 C50 62(4) . . no
Cl51 CL188 C193 82(3) . . no
C50 CL188 C193 23(6) . . no
Cl70 CL189 C68 73(2) . . no
Cl69 CL190 Cl70 123.8(18) . . no
Cl69 CL190 C68 78.3(19) . . no
Cl70 CL190 C68 48.6(10) . . no
CL106 CL191 Cl192 87.8(15) . . no
CL106 CL191 C104 64(4) . . no
Cl192 CL191 C104 32(5) . . no
CL191 Cl192 C104 30(3) . . no
CL52 Cl194 CL187 13(2) . . no
CL52 Cl194 C50 80(5) . . no
CL52 Cl194 C193 54(5) . . no
CL187 Cl194 C50 69(5) . . no
CL187 Cl194 C193 43(5) . . no
C50 Cl194 C193 27(6) . . no
C126 P125 C132 108.2(13) . . no
C126 P125 C138 111.7(11) . . no
C126 P125 C144 106.0(13) . . no
C132 P125 C138 111.4(17) . . no
C132 P125 C144 108.4(10) . . no
C138 P125 C144 111.0(12) . . no
C151 P150 C157 112.9(11) . . no
C151 P150 C163 111.2(10) . . no
C151 P150 C169 108.8(16) . . no
C157 P150 C163 103.3(14) . . no
C157 P150 C169 108.5(10) . . no
C163 P150 C169 112.1(10) . . no
Mn2 O13 Mn3 98.0(4) . . no
Mn2 O13 Mn7 94.6(8) . . no
Mn3 O13 Mn7 96.4(5) . . no
Mn2 O14 Mn3 97.8(4) . . no
Mn2 O14 Mn6 97.7(7) . . no
Mn3 O14 Mn6 93.9(6) . . no
Mn3 O15 Mn6 95.9(5) . . no
Mn3 O15 Mn7 98.2(5) . . no
Mn6 O15 Mn7 101.1(10) . . no
Mn2 O16 Mn6 96.0(6) . . no
Mn2 O16 Mn7 94.1(6) . . no
Mn6 O16 Mn7 98.0(9) . . no
Mn1 O17 Mn2 96.6(5) . . no
Mn1 O17 Mn9 127.3(12) . . no
Mn2 O17 Mn9 128.9(8) . . no
Mn1 O18 Mn2 94.9(4) . . no
Mn1 O18 Mn10 125.3(10) . . no
Mn2 O18 Mn10 133.7(9) . . no
Mn3 O19 Mn4 97.4(5) . . no
Mn3 O19 Mn11 130.4(10) . . no
Mn4 O19 Mn11 128.6(10) . . no
Mn3 O20 Mn4 93.3(5) . . no
Mn3 O20 Mn12 135.5(11) . . no
Mn4 O20 Mn12 123.1(9) . . no
Mn5 O21 Mn6 97.9(10) . . no
Mn5 O21 Mn9 128.4(6) . . no
Mn6 O21 Mn9 130.3(6) . . no
Mn5 O22 Mn6 94.9(10) . . no
Mn5 O22 Mn12 124.8(6) . . no
Mn6 O22 Mn12 133.0(8) . . no
Mn7 O23 Mn8 94.2(9) . . no
Mn7 O23 Mn10 132.5(5) . . no
Mn8 O23 Mn10 124.2(5) . . no
Mn7 O24 Mn8 98.2(10) . . no
Mn7 O24 Mn11 128.8(6) . . no
Mn8 O24 Mn11 122.1(7) . . no
Mn11 O28 C120 111(2) . . no
Mn11 O28 C122 156(3) . . no
C120 O28 C122 70(5) . . no
Mn1 O29 C30 135.7(17) . . no
Mn9 O31 C30 133(3) . . no
Mn9 O35 C36 128(2) . . no
Mn5 O37 C36 129.2(15) . . no
Mn5 O41 C42 130.0(15) . . no
Mn12 O43 C42 127.9(18) . . no
Mn12 O47 C48 134.2(15) . . no
Mn4 O49 C48 125(2) . . no
Mn4 O53 C54 137(3) . . no
Mn11 O55 C54 131(2) . . no
Mn11 O59 C60 128(2) . . no
Mn8 O61 C60 128.4(17) . . no
Mn8 O65 C66 128.0(12) . . no
Mn10 O67 C66 136.5(17) . . no
Mn10 O71 C72 130.7(10) . . no
Mn1 O73 C72 127(2) . . no
Mn1 O77 C78 126.1(15) . . no
Mn10 O79 C78 131.8(14) . . no
Mn1 O83 C84 119.7(14) . . no
Mn2 O85 C84 123(2) . . no
Mn3 O89 C90 126(2) . . no
Mn4 O91 C90 121(3) . . no
Mn5 O95 C96 118.2(10) . . no
Mn6 O97 C96 122.9(10) . . no
Mn7 O101 C102 124.2(12) . . no
Mn8 O103 C102 121.6(11) . . no
Mn5 O107 C108 115.2(17) . . no
Mn12 O109 C108 129(2) . . no
Mn12 O113 C114 132.7(11) . . no
Mn4 O115 C114 126.6(12) . . no
Mn8 O119 C120 125.1(19) . . no
Mn10 O121 CL195 123(4) 1_455 1_455 no
O29 C30 O31 126(3) . . no
O29 C30 C32 115(2) . . no
O31 C30 C32 118(3) . . no
Cl33 C32 Cl34 109.1(13) . . no
Cl33 C32 C30 112.1(16) . . no
Cl34 C32 C30 106(3) . . no
O35 C36 O37 132(3) . . no
O35 C36 C38 114(3) . . no
O37 C36 C38 114(2) . . no
Cl39 C38 Cl40 111(2) . . no
Cl39 C38 C36 113.0(16) . . no
Cl40 C38 C36 103.4(14) . . no
O41 C42 O43 131.0(19) . . no
O41 C42 C44 124(3) . . no
O43 C42 C44 105(3) . . no
Cl45 C44 Cl46 105.3(13) . . no
Cl45 C44 C42 100.9(13) . . no
Cl46 C44 C42 107(2) . . no
O47 C48 O49 129(3) . . no
O47 C48 C50 102(5) . . no
O47 C48 C193 122(3) . . no
O49 C48 C50 127(5) . . no
O49 C48 C193 108(4) . . no
C50 C48 C193 28(6) . . no
Cl51 C50 CL52 115(8) . . no
Cl51 C50 CL188 26.2(18) . . no
Cl51 C50 Cl194 121(7) . . no
Cl51 C50 C48 127(7) . . no
Cl51 C50 C193 112(16) . . no
CL52 C50 CL188 98(7) . . no
CL52 C50 Cl194 46(5) . . no
CL52 C50 C48 97(5) . . no
CL52 C50 C193 15(8) . . no
CL188 C50 Cl194 124(9) . . no
CL188 C50 C48 115(5) . . no
CL188 C50 C193 90(13) . . no
Cl194 C50 C48 112(5) . . no
Cl194 C50 C193 61(10) . . no
C48 C50 C193 88(10) . . no
O53 C54 O55 126(4) . . no
O53 C54 C56 114(4) . . no
O55 C54 C56 120(3) . . no
Cl57 C56 Cl58 110.7(14) . . no
Cl57 C56 C54 110(2) . . no
Cl58 C56 C54 114(3) . . no
O59 C60 O61 133(3) . . no
O59 C60 C62 110(3) . . no
O61 C60 C62 116(3) . . no
Cl63 C62 Cl64 107.8(17) . . no
Cl63 C62 C60 117(3) . . no
Cl64 C62 C60 103(2) . . no
O65 C66 O67 127(2) . . no
O65 C66 C68 118.6(17) . . no
O67 C66 C68 114(2) . . no
Cl69 C68 Cl70 108.9(10) . . no
Cl69 C68 CL189 130.5(11) . . no
Cl69 C68 CL190 28.3(12) . . no
Cl69 C68 C66 108.0(13) . . no
Cl70 C68 CL189 22.7(6) . . no
Cl70 C68 CL190 82.4(12) . . no
Cl70 C68 C66 114(2) . . no
CL189 C68 CL190 104.9(14) . . no
CL189 C68 C66 106(2) . . no
CL190 C68 C66 111.8(15) . . no
O71 C72 O73 129.0(16) . . no
O71 C72 C74 114.2(19) . . no
O73 C72 C74 117(2) . . no
Cl75 C74 Cl76 110.5(12) . . no
Cl75 C74 C72 111.6(12) . . no
Cl76 C74 C72 109(3) . . no
O77 C78 O79 127(2) . . no
O77 C78 C80 119(2) . . no
O79 C78 C80 113.2(17) . . no
Cl81 C80 Cl82 109.1(11) . . no
Cl81 C80 C78 107(3) . . no
Cl82 C80 C78 113(2) . . no
O83 C84 O85 131(2) . . no
O83 C84 C86 128(2) . . no
O85 C84 C86 101(3) . . no
Cl87 C86 Cl88 107.2(13) . . no
Cl87 C86 C84 102(2) . . no
Cl88 C86 C84 106.3(13) . . no
O89 C90 O91 127(2) . . no
O89 C90 C92 110(4) . . no
O91 C90 C92 123(4) . . no
Cl93 C92 Cl94 110.9(15) . . no
Cl93 C92 C90 111(3) . . no
Cl94 C92 C90 104.8(13) . . no
O95 C96 O97 131.7(15) . . no
O95 C96 C98 118.2(13) . . no
O97 C96 C98 110.0(14) . . no
Cl99 C98 Cl100 113.4(19) . . no
Cl99 C98 C96 106(2) . . no
Cl100 C98 C96 111.9(14) . . no
O101 C102 O103 128.2(17) . . no
O101 C102 C104 109.9(17) . . no
O103 C102 C104 120.6(18) . . no
CL106 C104 CL191 92(4) . . no
CL106 C104 Cl192 128(3) . . no
CL106 C104 C102 79(3) . . no
CL191 C104 Cl192 118(8) . . no
CL191 C104 C102 116(4) . . no
Cl192 C104 C102 117(2) . . no
O107 C108 O109 134(2) . . no
O107 C108 C110 116(3) . . no
O109 C108 C110 109(3) . . no
Cl111 C110 Cl112 108.0(12) . . no
Cl111 C110 C108 105.0(17) . . no
Cl112 C110 C108 115(3) . . no
O113 C114 O115 128.1(15) . . no
O113 C114 C116 112.6(19) . . no
O115 C114 C116 119.1(18) . . no
Cl117 C116 Cl118 108.2(10) . . no
Cl117 C116 C114 111(2) . . no
Cl118 C116 C114 107(2) . . no
O28 C120 O119 136(4) . . no
O28 C120 C122 57(4) . . no
O119 C120 C122 162(4) . . no
CL124 C122 O28 123(3) . . no
CL124 C122 C120 90(4) . . no
O28 C122 C120 53(3) . . no
P125 C126 C127 119(2) . . no
P125 C126 C131 123.0(14) . . no
C127 C126 C131 118(3) . . no
C126 C127 C128 117(3) . . no
C127 C128 C129 119(2) . . no
C128 C129 C130 126(4) . . no
C129 C130 C131 118(3) . . no
C126 C131 C130 122.2(19) . . no
P125 C132 C133 119(4) . . no
P125 C132 C137 119(3) . . no
C133 C132 C137 122(3) . . no
C132 C133 C134 126(4) . . no
C133 C134 C135 111(5) . . no
C134 C135 C136 123(3) . . no
C135 C136 C137 122(5) . . no
C132 C137 C136 116(4) . . no
P125 C138 C139 121(3) . . no
P125 C138 C143 117.2(18) . . no
C139 C138 C143 122(4) . . no
C138 C139 C140 120(4) . . no
C139 C140 C141 121(3) . . no
C140 C141 C142 116(5) . . no
C141 C142 C143 123(5) . . no
C138 C143 C142 118(3) . . no
P125 C144 C145 120.7(15) . . no
P125 C144 C149 119.8(19) . . no
C145 C144 C149 119(2) . . no
C144 C145 C146 120(2) . . no
C145 C146 C147 116(3) . . no
C146 C147 C148 120(3) . . no
C147 C148 C149 125(3) . . no
C144 C149 C148 119(3) . . no
P150 C151 C152 124(2) . . no
P150 C151 C156 123(3) . . no
C152 C151 C156 113(3) . . no
C151 C152 C153 127(3) . . no
C152 C153 C154 114(4) . . no
C153 C154 C155 121(5) . . no
C154 C155 C156 123(3) . . no
C151 C156 C155 122(3) . . no
P150 C157 C158 118(3) . . no
P150 C157 C162 122.6(17) . . no
C158 C157 C162 120(3) . . no
C157 C158 C159 120(4) . . no
C158 C159 C160 120(3) . . no
C159 C160 C161 122(3) . . no
C160 C161 C162 116(4) . . no
C157 C162 C161 122(3) . . no
P150 C163 C164 113.8(17) . . no
P150 C163 C168 119.5(16) . . no
C164 C163 C168 125.3(18) . . no
C163 C164 C165 113(2) . . no
C164 C165 C166 123.7(19) . . no
C165 C166 C167 119(2) . . no
C166 C167 C168 120(2) . . no
C163 C168 C167 118.0(19) . . no
P150 C169 C170 115(3) . . no
P150 C169 C174 124(3) . . no
C170 C169 C174 121(2) . . no
C169 C170 C171 113(4) . . no
C170 C171 C172 126(4) . . no
C171 C172 C173 121(3) . . no
C172 C173 C174 118(3) . . no
C169 C174 C173 122(3) . . no
CL175 C176 CL177 111(2) 2_766 1_554 no
CL178 C179 CL180 112.1(13) . . no
CL181 C182 CL183 118.4(16) . . no
Cl51 C193 CL52 134(7) . . no
Cl51 C193 CL187 115(5) . . no
Cl51 C193 CL188 23.1(12) . . no
Cl51 C193 Cl194 109(4) . . no
Cl51 C193 C48 97(5) . . no
Cl51 C193 C50 47(10) . . no
CL52 C193 CL187 38(4) . . no
CL52 C193 CL188 123(7) . . no
CL52 C193 Cl194 64(5) . . no
CL52 C193 C48 128(5) . . no
CL52 C193 C50 156(12) . . no
CL187 C193 CL188 95(4) . . no
CL187 C193 Cl194 100(6) . . no
CL187 C193 C48 120(4) . . no
CL187 C193 C50 162(12) . . no
CL188 C193 Cl194 127(4) . . no
CL188 C193 C48 100(5) . . no
CL188 C193 C50 67(10) . . no
Cl194 C193 C48 115(6) . . no
Cl194 C193 C50 93(10) . . no
C48 C193 C50 64(13) . . no
C126 C127 H16 122(3) . . no
C128 C127 H16 121(2) . . no
C127 C128 H17 115(3) . . no
C129 C128 H17 125(3) . . no
C128 C129 H18 111(2) . . no
C130 C129 H18 123(4) . . no
C129 C130 H19 119(3) . . no
C131 C130 H19 123(2) . . no
C126 C131 H20 115(3) . . no
C130 C131 H20 123(3) . . no
C132 C133 H21 126(3) . . no
C134 C133 H21 108(4) . . no
C133 C134 H22 132(5) . . no
C135 C134 H22 117(3) . . no
C134 C135 H23 114(5) . . no
C136 C135 H23 123(6) . . no
C135 C136 H24 114(3) . . no
C137 C136 H24 123(5) . . no
C132 C137 H25 125(3) . . no
C136 C137 H25 118(4) . . no
C138 C139 H26 121(4) . . no
C140 C139 H26 118(2) . . no
C139 C140 H27 126(4) . . no
C141 C140 H27 112(5) . . no
C140 C141 H28 123(3) . . no
C142 C141 H28 121(5) . . no
C141 C142 H29 119(6) . . no
C143 C142 H29 117(3) . . no
C138 C143 H30 122(4) . . no
C142 C143 H30 120(4) . . no
C144 C145 H31 118(2) . . no
C146 C145 H31 122(3) . . no
C145 C146 H32 113(3) . . no
C147 C146 H32 131(3) . . no
C146 C147 H33 103(4) . . no
C148 C147 H33 135(5) . . no
C147 C148 H34 112(3) . . no
C149 C148 H34 117(5) . . no
C144 C149 H35 117(3) . . no
C148 C149 H35 121(3) . . no
C151 C152 H36 110(4) . . no
C153 C152 H36 124(4) . . no
C152 C153 H37 109(3) . . no
C154 C153 H37 136(4) . . no
C153 C154 H38 103(4) . . no
C155 C154 H38 135(4) . . no
C154 C155 H39 106(5) . . no
C156 C155 H39 131(4) . . no
C151 C156 H40 117(4) . . no
C155 C156 H40 121(3) . . no
C157 C158 H41 120(3) . . no
C159 C158 H41 119(3) . . no
C158 C159 H42 121(5) . . no
C160 C159 H42 119(4) . . no
C159 C160 H43 119(3) . . no
C161 C160 H43 119(4) . . no
C160 C161 H44 122(3) . . no
C162 C161 H44 122(3) . . no
C157 C162 H45 117(3) . . no
C161 C162 H45 121(5) . . no
C163 C164 H46 125(2) . . no
C165 C164 H46 121(2) . . no
C164 C165 H47 126(2) . . no
C166 C165 H47 108(3) . . no
C165 C166 H48 120(2) . . no
C167 C166 H48 121(3) . . no
C166 C167 H49 115(2) . . no
C168 C167 H49 125(2) . . no
C163 C168 H50 126(2) . . no
C167 C168 H50 116(2) . . no
C169 C170 H51 120(2) . . no
C171 C170 H51 127(4) . . no
C170 C171 H52 115(5) . . no
C172 C171 H52 119(3) . . no
C171 C172 H53 122(3) . . no
C173 C172 H53 117(3) . . no
C172 C173 H54 116(2) . . no
C174 C173 H54 126(3) . . no
C169 C174 H55 123(3) . . no
C173 C174 H55 116(4) . . no
CL175 C176 H56 108.3(19) 2_766 . no
CL175 C176 H57 104(3) 2_766 . no
CL177 C176 H56 116(3) 1_554 . no
CL177 C176 H57 114.6(17) 1_554 . no
H56 C176 H57 102(3) . . no
CL178 C179 H58 91.8(15) . . no
CL178 C179 H59 104(3) . . no
CL180 C179 H58 117(3) . . no
CL180 C179 H59 112(2) . . no
H58 C179 H59 118(2) . . no
CL181 C182 H60 82(2) . . no
CL181 C182 H61 88.4(18) . . no
CL183 C182 H60 116(4) . . no
CL183 C182 H61 148(4) . . no
H60 C182 H61 83(3) . . no

loop_
_geom_bond_atom_site_label_1
_geom_bond_atom_site_label_2
_geom_bond_distance
_geom_bond_site_symmetry_2
_geom_bond_publ_flag
Mn1 O17 1.846(15) . no
Mn9 O25 2.221(13) . no
Mn1 O18 1.867(18) . no
Mn9 O26 2.209(12) . no
Mn1 O29 1.898(19) . no
Mn9 O31 2.19(3) . no
Mn1 O73 1.989(13) . no
Mn9 O35 2.165(13) . no
Mn1 O77 2.218(14) . no
Mn10 O18 1.871(9) . no
Mn1 O83 2.240(15) . no
Mn10 O23 1.873(16) . no
Mn2 O13 1.938(19) . no
Mn10 O67 1.947(11) . no
Mn2 O14 1.882(16) . no
Mn10 O71 1.980(15) . no
Mn2 O16 1.872(9) . no
Mn10 O79 2.10(2) . no
Mn2 O17 1.85(2) . no
Mn10 O121 2.46(6) 1_655 no
Mn2 O18 1.881(14) . no
Mn11 O19 2.097(10) . no
Mn2 O85 1.978(11) . no
Mn11 O24 2.12(2) . no
Mn3 O13 1.927(17) . no
Mn11 O27 2.196(13) . no
Mn3 O14 1.987(18) . no
Mn11 O28 2.21(2) . no
Mn3 O15 1.873(12) . no
Mn11 O55 2.18(3) . no
Mn3 O19 1.811(18) . no
Mn11 O59 2.195(13) . no
Mn3 O20 1.847(16) . no
Mn12 O20 1.875(10) . no
Mn3 O89 1.976(12) . no
Mn12 O22 1.89(2) . no
Mn4 O19 1.845(17) . no
Mn12 O43 2.004(11) . no
Mn4 O20 1.930(18) . no
Mn12 O47 1.96(3) . no
Mn4 O49 2.020(19) . no
Mn12 O109 2.134(13) . no
Mn4 O53 1.93(2) . no
Mn12 O113 2.108(13) . no
Mn4 O91 2.256(13) . no
Cl33 C32 1.76(3) . no
Mn4 O115 2.213(10) . no
Cl34 C32 1.787(19) . no
Mn5 O21 1.846(16) . no
Cl39 C38 1.73(4) . no
Mn5 O22 1.878(19) . no
Cl40 C38 1.778(18) . no
Mn5 O37 1.98(2) . no
Cl45 C44 1.817(17) . no
Mn5 O41 1.954(17) . no
Cl46 C44 1.80(2) . no
Mn5 O95 2.224(10) . no
Cl51 CL188 0.76(3) . no
Mn5 O107 2.222(12) . no
Cl51 C50 1.52(7) . no
Mn6 O14 1.883(10) . no
Cl51 C193 1.92(6) . no
Mn6 O15 1.936(16) . no
CL52 CL187 0.98(4) . no
Mn6 O16 1.944(14) . no
CL52 Cl194 1.45(8) . no
Mn6 O21 1.812(17) . no
CL52 C50 1.99(16) . no
Mn6 O22 1.866(16) . no
CL52 C193 1.30(12) . no
Mn6 O97 1.959(10) . no
Cl57 C56 1.76(3) . no
Mn7 O13 1.887(10) . no
Cl58 C56 1.73(2) . no
Mn7 O15 1.888(15) . no
Cl63 C62 1.70(5) . no
Mn7 O16 1.968(16) . no
Cl64 C62 1.82(3) . no
Mn7 O23 1.888(15) . no
Cl69 CL190 0.87(4) . no
Mn7 O24 1.827(18) . no
Cl69 C68 1.79(3) . no
Mn7 O101 1.947(11) . no
Cl70 CL189 0.704(14) . no
Mn8 O23 1.885(16) . no
Cl70 CL190 2.30(3) . no
Mn8 O24 1.830(16) . no
Cl70 C68 1.74(3) . no
Mn8 O61 1.90(2) . no
Cl75 C74 1.73(2) . no
Mn8 O65 1.98(2) . no
Cl76 C74 1.72(3) . no
Mn8 O103 2.162(11) . no
Cl81 C80 1.79(4) . no
Mn8 O119 2.160(12) . no
Cl82 C80 1.68(5) . no
Mn9 O17 2.085(12) . no
Cl87 C86 1.85(3) . no
Mn9 O21 2.10(2) . no
Cl88 C86 1.718(18) . no
Cl93 C92 1.68(3) . no
O49 C48 1.27(3) . no
Cl94 C92 1.800(18) . no
O53 C54 1.26(2) . no
Cl99 C98 1.71(4) . no
O55 C54 1.26(5) . no
Cl100 C98 1.71(2) . no
O59 C60 1.27(4) . no
Cl105 CL106 0.62(3) . no
O61 C60 1.21(4) . no
CL106 CL191 2.39(5) . no
O65 C66 1.25(4) . no
CL106 C104 2.15(9) . no
O67 C66 1.22(2) . no
Cl111 C110 1.82(3) . no
O71 C72 1.26(3) . no
Cl112 C110 1.72(4) . no
O73 C72 1.23(2) . no
Cl117 C116 1.76(4) . no
O77 C78 1.221(19) . no
Cl118 C116 1.75(4) . no
O79 C78 1.28(3) . no
CL123 CL124 1.054(19) . no
O83 C84 1.17(4) . no
CL124 C122 2.13(7) . no
O85 C84 1.29(4) . no
CL175 C176 1.84(5) 2_766 no
O89 C90 1.30(6) . no
O91 C90 1.19(6) . no
CL177 C176 1.67(2) 1_556 no
O95 C96 1.249(18) . no
CL178 C179 1.74(3) . no
O97 C96 1.258(16) . no
CL180 C179 1.66(2) . no
O101 C102 1.30(2) . no
CL181 C182 1.92(3) . no
O103 C102 1.22(2) . no
CL183 C182 1.55(3) . no
O107 C108 1.25(4) . no
CL184 CL185 2.41(2) 1_556 no
O109 C108 1.29(5) . no
CL187 Cl194 2.34(6) . no
O113 C114 1.25(3) . no
CL187 C193 1.61(11) . no
O115 C114 1.27(2) . no
CL188 C50 1.72(8) . no
O119 C120 1.12(5) . no
CL188 C193 1.87(6) . no
C30 C32 1.49(6) . no
CL189 C68 1.81(3) . no
C36 C38 1.59(4) . no
CL190 C68 1.75(2) . no
C42 C44 1.59(3) . no
CL191 Cl192 1.72(3) . no
C48 C50 1.41(10) . no
CL191 C104 0.99(3) . no
C48 C193 1.57(10) . no
Cl192 C104 1.02(7) . no
C50 C193 0.73(18) . no
Cl194 C50 1.63(12) . no
C54 C56 1.46(7) . no
Cl194 C193 1.43(7) . no
C60 C62 1.63(4) . no
CL195 O121 1.30(3) 1_655 no
C66 C68 1.50(3) . no
P125 C126 1.81(3) . no
C72 C74 1.56(3) . no
P125 C132 1.84(2) . no
C78 C80 1.52(3) . no
P125 C138 1.78(4) . no
C84 C86 1.65(3) . no
P125 C144 1.814(19) . no
C90 C92 1.56(3) . no
P150 C151 1.81(3) . no
C96 C98 1.61(2) . no
P150 C157 1.80(3) . no
C102 C104 2.02(6) . no
P150 C163 1.86(2) . no
C108 C110 1.62(3) . no
P150 C169 1.84(2) . no
C114 C116 1.55(2) . no
O28 C120 1.50(7) . no
C120 C122 1.77(8) . no
O28 C122 1.59(8) . no
C126 C127 1.42(2) . no
O29 C30 1.25(3) . no
C126 C131 1.40(4) . no
O31 C30 1.26(3) . no
C127 C128 1.42(4) . no
O35 C36 1.22(3) . no
C128 C129 1.31(5) . no
O37 C36 1.21(4) . no
C129 C130 1.34(3) . no
O41 C42 1.23(4) . no
C130 C131 1.33(4) . no
O43 C42 1.28(4) . no
C132 C133 1.28(6) . no
O47 C48 1.28(4) . no
C132 C137 1.35(5) . no
C133 C134 1.43(3) . no
C134 C135 1.40(7) . no
C135 C136 1.36(8) . no
C136 C137 1.39(4) . no
C138 C139 1.34(3) . no
C138 C143 1.39(5) . no
C139 C140 1.31(7) . no
C140 C141 1.44(7) . no
C141 C142 1.36(4) . no
C142 C143 1.34(8) . no
C144 C145 1.43(4) . no
C144 C149 1.38(3) . no
C145 C146 1.42(4) . no
C146 C147 1.48(5) . no
C147 C148 1.26(6) . no
C148 C149 1.40(4) . no
C151 C152 1.44(5) . no
C151 C156 1.42(3) . no
C152 C153 1.32(5) . no
C153 C154 1.37(3) . no
C154 C155 1.39(6) . no
C155 C156 1.24(5) . no
C157 C158 1.41(3) . no
C157 C162 1.35(6) . no
C158 C159 1.32(5) . no
C159 C160 1.34(6) . no
C160 C161 1.42(3) . no
C161 C162 1.36(5) . no
C163 C164 1.39(2) . no
C163 C168 1.37(2) . no
C164 C165 1.34(3) . no
C165 C166 1.44(3) . no
C166 C167 1.36(3) . no
C167 C168 1.37(3) . no
C169 C170 1.47(5) . no
C169 C174 1.32(5) . no
C170 C171 1.39(4) . no
C171 C172 1.28(6) . no
C172 C173 1.41(4) . no
C173 C174 1.38(3) . no
C127 H16 1.03(3) . no
C128 H17 1.09(2) . no
C129 H18 1.05(4) . no
C130 H19 0.96(3) . no
C131 H20 1.020(17) . no
C133 H21 1.04(4) . no
C134 H22 0.97(5) . no
C135 H23 1.09(3) . no
C136 H24 1.09(6) . no
C137 H25 0.92(4) . no
C139 H26 1.01(4) . no
C140 H27 1.05(3) . no
C141 H28 1.02(6) . no
C142 H29 1.08(5) . no
C143 H30 1.04(2) . no
C145 H31 1.04(2) . no
C146 H32 1.03(3) . no
C147 H33 1.06(3) . no
C148 H34 1.03(3) . no
C149 H35 0.98(4) . no
C152 H36 1.20(3) . no
C153 H37 1.08(3) . no
C154 H38 0.99(6) . no
C155 H39 0.92(3) . no
C156 H40 0.94(4) . no
C158 H41 1.06(5) . no
C159 H42 1.06(2) . no
C160 H43 1.01(3) . no
C161 H44 0.96(4) . no
C162 H45 1.01(2) . no
C164 H46 0.878(18) . no
C165 H47 1.09(3) . no
C166 H48 1.13(3) . no
C167 H49 1.06(2) . no
C168 H50 0.99(2) . no
C170 H51 0.94(4) . no
C171 H52 1.11(4) . no
C172 H53 1.06(2) . no
C173 H54 1.01(4) . no
C174 H55 0.99(3) . no
C176 H56 0.97(4) . no
C176 H57 1.05(2) . no
C179 H58 1.02(4) . no
C179 H59 0.80(4) . no
C182 H60 1.30(6) . no
C182 H61 1.04(3) . no
